data_7212706
loop_
_publ_author_name
'Lin, Jian-Di'
'Wu, Shu-Ting'
'Li, Zhi-Hua'
'Du, Shao-Wu'

_publ_section_title
;
 A series of novel Pb(ii) or Pb(ii)/M(ii) (M = Ca and Sr) hybrid
 inorganic--organic frameworks based on polycarboxylic acids with diverse
 Pb--O--M (M = Pb, Ca and Sr) inorganic connectivities
;
_journal_issue 12
_journal_name_full CrystEngComm
_journal_page_first 4252
_journal_paper_doi 10.1039/c004010j
_journal_volume 12
_journal_year 2010
_chemical_formula_sum 'C18 H16 Ca O12 Pb'
_chemical_formula_weight 671.58
_chemical_name_systematic
;
?
;
_space_group_IT_number 122
_symmetry_cell_setting tetragonal
_symmetry_space_group_name_Hall 'I -4 2bw'
_symmetry_space_group_name_H-M 'I -4 2 d'
_atom_sites_solution_hydrogens geom
_atom_sites_solution_primary direct
_atom_sites_solution_secondary difmap
_audit_creation_method SHELXL-97
_cell_angle_alpha 90.00
_cell_angle_beta 90.00
_cell_angle_gamma 90.00
_cell_formula_units_Z 8
_cell_length_a 21.1180(4)
_cell_length_b 21.1180(4)
_cell_length_c 9.4092(3)
_cell_measurement_reflns_used 7425
_cell_measurement_temperature 293(2)
_cell_measurement_theta_max 27.4785
_cell_measurement_theta_min 2.3697
_cell_volume 4196.22(17)
_computing_cell_refinement 'CrystalClear (Rigaku Inc., 2007)'
_computing_data_collection 'CrystalClear (Rigaku Inc., 2007)'
_computing_data_reduction 'CrystalClear (Rigaku Inc., 2007)'
_computing_structure_refinement 'SHELXL-97 (Sheldrick, 1997)'
_computing_structure_solution 'SHELXS-97 (Sheldrick, 1990)'
_diffrn_ambient_temperature 293(2)
_diffrn_measured_fraction_theta_full 0.987
_diffrn_measured_fraction_theta_max 0.987
_diffrn_measurement_device_type 'Mercury70 (2x2 bin mode)'
_diffrn_measurement_method CCD_Profile_fitting
_diffrn_radiation_monochromator 'Graphite Monochromator'
_diffrn_radiation_source 'fine-focus sealed tube'
_diffrn_radiation_type MoK\a
_diffrn_radiation_wavelength 0.71073
_diffrn_reflns_av_R_equivalents 0.0662
_diffrn_reflns_av_sigmaI/netI 0.0289
_diffrn_reflns_limit_h_max 27
_diffrn_reflns_limit_h_min -27
_diffrn_reflns_limit_k_max 22
_diffrn_reflns_limit_k_min -27
_diffrn_reflns_limit_l_max 12
_diffrn_reflns_limit_l_min -12
_diffrn_reflns_number 15971
_diffrn_reflns_theta_full 27.48
_diffrn_reflns_theta_max 27.48
_diffrn_reflns_theta_min 2.73
_exptl_absorpt_coefficient_mu 8.350
_exptl_absorpt_correction_T_max 1.0000
_exptl_absorpt_correction_T_min 0.7373
_exptl_absorpt_correction_type multi-scan
_exptl_crystal_colour colourless
_exptl_crystal_density_diffrn 2.126
_exptl_crystal_density_method 'not measured'
_exptl_crystal_description needle
_exptl_crystal_F_000 2576
_exptl_crystal_size_max 0.20
_exptl_crystal_size_mid 0.20
_exptl_crystal_size_min 0.20
_refine_diff_density_max 1.143
_refine_diff_density_min -1.863
_refine_diff_density_rms 0.156
_refine_ls_abs_structure_details 'Flack H D (1983), Acta Cryst. A39, 876-881'
_refine_ls_abs_structure_Flack 0.060(9)
_refine_ls_extinction_method none
_refine_ls_goodness_of_fit_ref 1.047
_refine_ls_hydrogen_treatment mixed
_refine_ls_matrix_type full
_refine_ls_number_parameters 150
_refine_ls_number_reflns 2386
_refine_ls_number_restraints 2
_refine_ls_restrained_S_all 1.051
_refine_ls_R_factor_all 0.0292
_refine_ls_R_factor_gt 0.0290
_refine_ls_shift/su_max 0.059
_refine_ls_shift/su_mean 0.003
_refine_ls_structure_factor_coef Fsqd
_refine_ls_weighting_details 'calc w=1/[\s^2^(Fo^2^)+(0.0558P)^2^+4.5513P] where P=(Fo^2^+2Fc^2^)/3'
_refine_ls_weighting_scheme calc
_refine_ls_wR_factor_gt 0.0729
_refine_ls_wR_factor_ref 0.0733
_reflns_number_gt 2374
_reflns_number_total 2386
_reflns_threshold_expression >2sigma(I)
_cod_data_source_file c004010j.txt
_cod_data_source_block 3
_cod_depositor_comments
;
The following automatic conversions were performed:

'_symmetry_cell_setting' value 'Tetragonal' changed to 'tetragonal'
according to /home/saulius/struct/CIF-dictionaries/cif_core.dic
dictionary named 'cif_core.dic' version 2.4.2 from
2011-04-26.

'_exptl_absorpt_correction_type' value 'Multi-scan'
changed to 'multi-scan' according to
/home/saulius/struct/CIF-dictionaries/cif_core.dic dictionary named
'cif_core.dic' version 2.4.2 from 2011-04-26.

Automatic conversion script
Id: cif_fix_values 1891 2012-01-12 08:04:46Z andrius 
;
_cod_original_sg_symbol_H-M I-42d
_cod_database_code 7212706

loop_
_symmetry_equiv_pos_as_xyz
'x, y, z'
'-x, -y, z'
'y, -x, -z'
'-y, x, -z'
'-x+1/2, y, -z+3/4'
'x+1/2, -y, -z+3/4'
'-y+1/2, -x, z+3/4'
'y+1/2, x, z+3/4'
'x+1/2, y+1/2, z+1/2'
'-x+1/2, -y+1/2, z+1/2'
'y+1/2, -x+1/2, -z+1/2'
'-y+1/2, x+1/2, -z+1/2'
'-x+1, y+1/2, -z+5/4'
'x+1, -y+1/2, -z+5/4'
'-y+1, -x+1/2, z+5/4'
'y+1, x+1/2, z+5/4'

loop_
_atom_site_label
_atom_site_type_symbol
_atom_site_fract_x
_atom_site_fract_y
_atom_site_fract_z
_atom_site_U_iso_or_equiv
_atom_site_adp_type
_atom_site_occupancy
_atom_site_symmetry_multiplicity
_atom_site_calc_flag
_atom_site_refinement_flags
Pb1 Pb 0.303998(3) 0.2500 0.1250 0.02016(1) Uani 1 2 d S
Ca1 Ca 0.2500 0.391882(17) -0.1250 0.02340(8) Uani 1 2 d S
O1 O 0.31996(5) 0.30902(6) -0.16594(12) 0.0324(3) Uani 1 1 d .
O2 O 0.39197(5) 0.28475(6) -0.00168(12) 0.0326(3) Uani 1 1 d .
O3 O 0.61617(5) 0.28545(6) -0.10578(11) 0.0337(3) Uani 1 1 d .
O4 O 0.65325(5) 0.33626(5) -0.29241(12) 0.0279(3) Uani 1 1 d .
O5 O 0.45493(5) 0.35380(7) -0.60106(11) 0.0368(3) Uani 1 1 d D
H10 H 0.4140(3) 0.361(2) -0.6525(15) 0.48(9) Uiso 1 1 d D
O6 O 0.17053(11) 0.46586(9) -0.06908(19) 0.1308(6) Uani 1 1 d D
H11 H 0.1817 0.4965 -0.0027 0.157 Uiso 1 1 calc R
C1 C 0.37677(6) 0.30273(6) -0.12520(17) 0.0230(3) Uani 1 1 d .
C2 C 0.60810(7) 0.31455(7) -0.22126(15) 0.0231(3) Uani 1 1 d .
C3 C 0.42914(6) 0.31644(7) -0.22664(15) 0.0222(3) Uani 1 1 d .
C4 C 0.49123(7) 0.31219(7) -0.18054(14) 0.0234(3) Uani 1 1 d .
H4 H 0.4997 0.3018 -0.0864 0.028 Uiso 1 1 calc R
C5 C 0.54068(6) 0.32326(7) -0.27341(15) 0.0211(3) Uani 1 1 d .
C6 C 0.52838(7) 0.33900(7) -0.41450(14) 0.0230(3) Uani 1 1 d .
H6 H 0.5615 0.3475 -0.4769 0.028 Uiso 1 1 calc R
C7 C 0.46558(7) 0.34181(7) -0.46090(15) 0.0246(4) Uani 1 1 d .
C8 C 0.41582(6) 0.33110(6) -0.36705(17) 0.0228(3) Uani 1 1 d .
H8 H 0.3741 0.3337 -0.3982 0.027 Uiso 1 1 calc R
C9 C 0.10910(17) 0.47004(19) -0.1217(5) 0.1072(13) Uani 1 1 d D
H9A H 0.0868 0.5032 -0.0730 0.161 Uiso 1 1 calc R
H9B H 0.0876 0.4305 -0.1068 0.161 Uiso 1 1 calc R
H9C H 0.1104 0.4793 -0.2215 0.161 Uiso 1 1 calc R

loop_
_atom_site_aniso_label
_atom_site_aniso_U_11
_atom_site_aniso_U_22
_atom_site_aniso_U_33
_atom_site_aniso_U_23
_atom_site_aniso_U_13
_atom_site_aniso_U_12
Pb1 0.01803(3) 0.02305(3) 0.01940(3) 0.00486(3) 0.000 0.000
Ca1 0.03588(17) 0.02164(14) 0.01267(13) 0.000 -0.01141(17) 0.000
O1 0.0193(5) 0.0493(6) 0.0285(5) 0.0026(5) 0.0040(4) 0.0002(5)
O2 0.0229(5) 0.0527(6) 0.0221(5) 0.0143(4) 0.0026(4) -0.0062(5)
O3 0.0252(4) 0.0575(6) 0.0184(5) 0.0199(4) 0.0025(4) 0.0065(4)
O4 0.0220(5) 0.0341(5) 0.0276(5) 0.0151(4) 0.0012(4) -0.0018(4)
O5 0.0316(5) 0.0625(7) 0.0165(5) 0.0061(5) -0.0010(4) 0.0031(5)
O6 0.2254(16) 0.1213(9) 0.0458(8) -0.0448(7) -0.0560(9) 0.1359(8)
C1 0.0187(5) 0.0258(5) 0.0245(6) 0.0025(8) 0.0043(5) 0.0000(4)
C2 0.0197(6) 0.0299(6) 0.0198(5) 0.0061(5) -0.0026(5) -0.0006(5)
C3 0.0219(6) 0.0264(6) 0.0184(5) 0.0057(5) 0.0039(5) -0.0006(5)
C4 0.0217(6) 0.0319(7) 0.0167(5) 0.0060(5) -0.0006(5) 0.0039(5)
C5 0.0201(6) 0.0254(6) 0.0178(5) 0.0036(5) -0.0009(5) 0.0006(5)
C6 0.0284(6) 0.0230(6) 0.0176(6) 0.0032(5) -0.0007(5) -0.0073(5)
C7 0.0264(6) 0.0315(7) 0.0158(6) 0.0037(5) -0.0010(5) 0.0029(5)
C8 0.0211(5) 0.0271(5) 0.0203(5) 0.0006(6) -0.0031(6) 0.0019(4)
C9 0.131(3) 0.105(2) 0.085(2) 0.023(2) 0.004(3) 0.032(2)

loop_
_atom_type_symbol
_atom_type_description
_atom_type_scat_dispersion_real
_atom_type_scat_dispersion_imag
_atom_type_scat_source
C C 0.0033 0.0016 'International Tables Vol C Tables 4.2.6.8 and 6.1.1.4'
H H 0.0000 0.0000 'International Tables Vol C Tables 4.2.6.8 and 6.1.1.4'
O O 0.0106 0.0060 'International Tables Vol C Tables 4.2.6.8 and 6.1.1.4'
Ca Ca 0.2262 0.3064 'International Tables Vol C Tables 4.2.6.8 and 6.1.1.4'
Pb Pb -3.3944 10.1111 'International Tables Vol C Tables 4.2.6.8 and 6.1.1.4'

loop_
_geom_angle_atom_site_label_1
_geom_angle_atom_site_label_2
_geom_angle_atom_site_label_3
_geom_angle
_geom_angle_site_symmetry_1
_geom_angle_site_symmetry_3
O2 Pb1 O2 73.99(6) . 14_454
O2 Pb1 O4 74.64(4) . 16_444
O2 Pb1 O4 81.78(4) 14_454 16_444
O2 Pb1 O4 81.78(4) . 3_565
O2 Pb1 O4 74.64(4) 14_454 3_565
O4 Pb1 O4 150.41(5) 16_444 3_565
O2 Pb1 Ca1 140.35(3) . 10
O2 Pb1 Ca1 71.83(3) 14_454 10
O4 Pb1 Ca1 81.11(2) 16_444 10
O4 Pb1 Ca1 107.52(2) 3_565 10
O2 Pb1 Ca1 71.83(3) . .
O2 Pb1 Ca1 140.35(3) 14_454 .
O4 Pb1 Ca1 107.52(2) 16_444 .
O4 Pb1 Ca1 81.11(2) 3_565 .
Ca1 Pb1 Ca1 146.669(3) 10 .
O3 Ca1 O3 171.53(6) 7_564 3_565
O3 Ca1 O1 83.91(4) 7_564 5_554
O3 Ca1 O1 89.70(4) 3_565 5_554
O3 Ca1 O1 89.70(4) 7_564 .
O3 Ca1 O1 83.91(4) 3_565 .
O1 Ca1 O1 82.21(6) 5_554 .
O3 Ca1 O6 94.02(5) 7_564 5_554
O3 Ca1 O6 91.61(5) 3_565 5_554
O1 Ca1 O6 172.46(6) 5_554 5_554
O1 Ca1 O6 90.54(6) . 5_554
O3 Ca1 O6 91.61(5) 7_564 .
O3 Ca1 O6 94.02(5) 3_565 .
O1 Ca1 O6 90.54(6) 5_554 .
O1 Ca1 O6 172.46(6) . .
O6 Ca1 O6 96.78(10) 5_554 .
O3 Ca1 Pb1 45.04(3) 7_564 10_554
O3 Ca1 Pb1 126.53(3) 3_565 10_554
O1 Ca1 Pb1 49.30(3) 5_554 10_554
O1 Ca1 Pb1 61.09(3) . 10_554
O6 Ca1 Pb1 124.94(5) 5_554 10_554
O6 Ca1 Pb1 115.35(5) . 10_554
O3 Ca1 Pb1 126.53(3) 7_564 .
O3 Ca1 Pb1 45.04(3) 3_565 .
O1 Ca1 Pb1 61.09(3) 5_554 .
O1 Ca1 Pb1 49.30(3) . .
O6 Ca1 Pb1 115.35(5) 5_554 .
O6 Ca1 Pb1 124.94(5) . .
Pb1 Ca1 Pb1 82.207(7) 10_554 .
C1 O1 Ca1 129.16(10) . .
C1 O2 Pb1 111.29(9) . .
C2 O3 Ca1 164.08(10) . 4_655
C2 O4 Pb1 100.01(9) . 4_655
C7 O5 H10 129.6(8) . .
C9 O6 Ca1 128.9(2) . .
C9 O6 H11 115.6 . .
Ca1 O6 H11 115.6 . .
O2 C1 O1 123.39(13) . .
O2 C1 C3 117.33(12) . .
O1 C1 C3 119.28(13) . .
O4 C2 O3 122.46(13) . .
O4 C2 C5 119.82(13) . .
O3 C2 C5 117.71(13) . .
C4 C3 C8 120.37(13) . .
C4 C3 C1 119.34(13) . .
C8 C3 C1 120.25(12) . .
C5 C4 C3 120.46(13) . .
C5 C4 H4 119.8 . .
C3 C4 H4 119.8 . .
C4 C5 C6 120.15(13) . .
C4 C5 C2 118.97(12) . .
C6 C5 C2 120.80(12) . .
C5 C6 C7 119.00(13) . .
C5 C6 H6 120.5 . .
C7 C6 H6 120.5 . .
O5 C7 C8 121.35(13) . .
O5 C7 C6 117.86(13) . .
C8 C7 C6 120.77(13) . .
C3 C8 C7 119.22(12) . .
C3 C8 H8 120.4 . .
C7 C8 H8 120.4 . .
O6 C9 H9A 109.5 . .
O6 C9 H9B 109.5 . .
H9A C9 H9B 109.5 . .
O6 C9 H9C 109.5 . .
H9A C9 H9C 109.5 . .
H9B C9 H9C 109.5 . .

loop_
_geom_bond_atom_site_label_1
_geom_bond_atom_site_label_2
_geom_bond_distance
_geom_bond_site_symmetry_2
Pb1 O2 2.3260(11) .
Pb1 O2 2.3260(11) 14_454
Pb1 O4 2.6684(11) 16_444
Pb1 O4 2.6684(11) 3_565
Pb1 Ca1 3.9763(3) 10
Pb1 Ca1 3.9763(3) .
Ca1 O3 2.3032(11) 7_564
Ca1 O3 2.3032(11) 3_565
Ca1 O1 2.3223(12) 5_554
Ca1 O1 2.3223(12) .
Ca1 O6 2.352(2) 5_554
Ca1 O6 2.352(2) .
Ca1 Pb1 3.9763(3) 10_554
O1 C1 1.2664(17) .
O2 C1 1.2642(19) .
O3 C2 1.2599(18) .
O3 Ca1 2.3032(11) 4_655
O4 C2 1.2520(18) .
O4 Pb1 2.6684(11) 4_655
O5 C7 1.3616(17) .
O5 H10 1.002(10) .
O6 C9 1.391(4) .
O6 H11 0.9300 .
C1 C3 1.489(2) .
C2 C5 1.517(2) .
C3 C4 1.3840(19) .
C3 C8 1.386(2) .
C4 C5 1.381(2) .
C4 H4 0.9300 .
C5 C6 1.3930(19) .
C6 C7 1.397(2) .
C6 H6 0.9300 .
C7 C8 1.391(2) .
C8 H8 0.9300 .
C9 H9A 0.9600 .
C9 H9B 0.9600 .
C9 H9C 0.9600 .
